data_4029538
loop_
_publ_author_name
'Yu, Shaofang'
'Lindeman, Sergey'
'Tran, Chieu D.'

_publ_section_title
;
 Chiral ionic liquids: synthesis, properties, and enantiomeric
 recognition.
;
_journal_issue 7
_journal_name_full 'The Journal of organic chemistry'
_journal_page_first 2576
_journal_page_last 2591
_journal_paper_doi 10.1021/jo702368t
_journal_volume 73
_journal_year 2008
_chemical_absolute_configuration rm
_chemical_formula_sum 'C26 H31 B N2 O6'
_chemical_formula_weight 478.34
_chemical_name_systematic
; 
 ? 
;
_space_group_IT_number 4
_symmetry_cell_setting monoclinic
_symmetry_space_group_name_Hall 'P 2yb'
_symmetry_space_group_name_H-M 'P 1 21 1'
_atom_sites_solution_hydrogens geom
_atom_sites_solution_primary direct
_atom_sites_solution_secondary difmap
_audit_creation_method SHELXL-97
_cell_angle_alpha 90.00
_cell_angle_beta 104.5640(10)
_cell_angle_gamma 90.00
_cell_formula_units_Z 2
_cell_length_a 9.3437(8)
_cell_length_b 10.8094(9)
_cell_length_c 13.0215(11)
_cell_measurement_reflns_used 9055
_cell_measurement_temperature 100(2)
_cell_measurement_theta_max 31
_cell_measurement_theta_min 2
_cell_volume 1272.91(19)
_computing_cell_refinement 'SAINT v7.23A (Bruker, 2005)'
_computing_data_collection 'APEX2 v1.0-27 (Bruker, 2005)'
_computing_data_reduction 'SADABS-2004/1 (Bruker, 2005)'
_computing_molecular_graphics 'XP v5.1 (Bruker, 1998)'
_computing_publication_material 'XCIF v6.12 (Bruker, 2001)'
_computing_structure_refinement 'SHELXL-97 (Sheldrick, 1997)'
_computing_structure_solution 'SHELXS-97 (Sheldrick, 1990)'
_diffrn_ambient_temperature 100(2)
_diffrn_measured_fraction_theta_full 0.946
_diffrn_measured_fraction_theta_max 0.946
_diffrn_measurement_device_type 'Bruker APEX2 CCD detector'
_diffrn_measurement_method 'omega scan'
_diffrn_radiation_monochromator graphite
_diffrn_radiation_source 'fine-focus sealed tube'
_diffrn_radiation_type MoK\a
_diffrn_radiation_wavelength 0.71073
_diffrn_reflns_av_R_equivalents 0.0230
_diffrn_reflns_av_sigmaI/netI 0.0254
_diffrn_reflns_limit_h_max 13
_diffrn_reflns_limit_h_min -13
_diffrn_reflns_limit_k_max 15
_diffrn_reflns_limit_k_min -15
_diffrn_reflns_limit_l_max 19
_diffrn_reflns_limit_l_min 0
_diffrn_reflns_number 20587
_diffrn_reflns_theta_full 31.91
_diffrn_reflns_theta_max 31.91
_diffrn_reflns_theta_min 1.62
_exptl_absorpt_coefficient_mu 0.088
_exptl_absorpt_correction_T_max 0.9869
_exptl_absorpt_correction_T_min 0.9451
_exptl_absorpt_correction_type multi-scan
_exptl_crystal_colour colorless
_exptl_crystal_density_diffrn 1.248
_exptl_crystal_density_method 'not measured'
_exptl_crystal_description prism
_exptl_crystal_F_000 508
_exptl_crystal_size_max 0.65
_exptl_crystal_size_mid 0.20
_exptl_crystal_size_min 0.15
_refine_diff_density_max 0.457
_refine_diff_density_min -0.176
_refine_diff_density_rms 0.039
_refine_ls_abs_structure_details 'Flack H D (1983), Acta Cryst. A39, 876-881'
_refine_ls_abs_structure_Flack -0.2(5)
_refine_ls_extinction_method none
_refine_ls_goodness_of_fit_ref 1.067
_refine_ls_hydrogen_treatment constr
_refine_ls_matrix_type full
_refine_ls_number_parameters 316
_refine_ls_number_reflns 8096
_refine_ls_number_restraints 1
_refine_ls_restrained_S_all 1.067
_refine_ls_R_factor_all 0.0425
_refine_ls_R_factor_gt 0.0384
_refine_ls_shift/su_max 0.001
_refine_ls_shift/su_mean 0.000
_refine_ls_structure_factor_coef Fsqd
_refine_ls_weighting_details 'calc w=1/[\s^2^(Fo^2^)+(0.0655P)^2^+0.0474P] where P=(Fo^2^+2Fc^2^)/3'
_refine_ls_weighting_scheme calc
_refine_ls_wR_factor_gt 0.1012
_refine_ls_wR_factor_ref 0.1041
_reflns_number_gt 7426
_reflns_number_total 8096
_reflns_threshold_expression >2sigma(I)
_cod_data_source_file jo702368t-file002.cif
_cod_data_source_block trana
_cod_original_sg_symbol_H-M 'P 21'
_cod_database_code 4029538

loop_
_symmetry_equiv_pos_as_xyz
'x, y, z'
'-x, y+1/2, -z'

loop_
_atom_site_label
_atom_site_type_symbol
_atom_site_fract_x
_atom_site_fract_y
_atom_site_fract_z
_atom_site_U_iso_or_equiv
_atom_site_adp_type
_atom_site_occupancy
_atom_site_symmetry_multiplicity
_atom_site_calc_flag
_atom_site_refinement_flags
O1 O 0.04351(9) -0.06717(8) -0.32059(7) 0.02627(17) Uani 1 1 d .
O2 O 0.22954(10) 0.01668(10) -0.19731(8) 0.0367(2) Uani 1 1 d .
O3 O -0.15142(9) 0.05762(8) -0.29973(6) 0.02505(17) Uani 1 1 d .
O4 O -0.19675(9) -0.16386(8) -0.33538(7) 0.02597(17) Uani 1 1 d .
O5 O -0.34917(11) -0.30462(9) -0.43246(9) 0.0346(2) Uani 1 1 d .
O6 O -0.17159(9) -0.03131(7) -0.47124(6) 0.02350(16) Uani 1 1 d .
B1 B -0.12091(14) -0.04781(11) -0.35800(10) 0.0218(2) Uani 1 1 d .
C1 C 0.09982(13) 0.01027(12) -0.24245(10) 0.0257(2) Uani 1 1 d .
C2 C -0.02419(12) 0.08829(11) -0.21892(9) 0.0229(2) Uani 1 1 d .
H2A H -0.0009 0.1780 -0.2242 0.027 Uiso 1 1 calc R
C3 C -0.04487(13) 0.06102(12) -0.10849(9) 0.0273(2) Uani 1 1 d .
H3A H -0.0634 -0.0285 -0.1022 0.033 Uiso 1 1 calc R
H3B H 0.0467 0.0826 -0.0544 0.033 Uiso 1 1 calc R
C4 C -0.17295(13) 0.13395(12) -0.08799(9) 0.0251(2) Uani 1 1 d .
C5 C -0.15106(14) 0.25293(13) -0.04680(10) 0.0312(3) Uani 1 1 d .
H5A H -0.0545 0.2875 -0.0292 0.037 Uiso 1 1 calc R
C6 C -0.26963(16) 0.32199(14) -0.03107(11) 0.0375(3) Uani 1 1 d .
H6A H -0.2534 0.4031 -0.0023 0.045 Uiso 1 1 calc R
C7 C -0.41105(15) 0.27287(17) -0.05717(11) 0.0390(3) Uani 1 1 d .
H7A H -0.4918 0.3204 -0.0468 0.047 Uiso 1 1 calc R
C8 C -0.43440(15) 0.15451(16) -0.09832(11) 0.0366(3) Uani 1 1 d .
H8A H -0.5312 0.1205 -0.1162 0.044 Uiso 1 1 calc R
C9 C -0.31537(14) 0.08520(13) -0.11351(10) 0.0296(2) Uani 1 1 d .
H9A H -0.3318 0.0038 -0.1416 0.035 Uiso 1 1 calc R
C10 C -0.27187(12) -0.21339(11) -0.42493(10) 0.0254(2) Uani 1 1 d .
C11 C -0.24407(12) -0.13924(10) -0.51744(9) 0.0229(2) Uani 1 1 d .
H11A H -0.3406 -0.1169 -0.5674 0.027 Uiso 1 1 calc R
C12 C -0.14923(14) -0.21357(11) -0.57698(10) 0.0281(2) Uani 1 1 d .
H12A H -0.0567 -0.2406 -0.5264 0.034 Uiso 1 1 calc R
H12B H -0.2039 -0.2883 -0.6089 0.034 Uiso 1 1 calc R
C13 C -0.11253(13) -0.13569(11) -0.66264(9) 0.0254(2) Uani 1 1 d .
C14 C -0.19991(14) -0.14019(13) -0.76660(10) 0.0306(2) Uani 1 1 d .
H14A H -0.2810 -0.1959 -0.7844 0.037 Uiso 1 1 calc R
C15 C -0.16944(16) -0.06377(15) -0.84462(10) 0.0357(3) Uani 1 1 d .
H15A H -0.2297 -0.0676 -0.9152 0.043 Uiso 1 1 calc R
C16 C -0.05141(17) 0.01774(15) -0.81936(11) 0.0378(3) Uani 1 1 d .
H16A H -0.0309 0.0701 -0.8725 0.045 Uiso 1 1 calc R
C17 C 0.03697(15) 0.02285(15) -0.71624(12) 0.0359(3) Uani 1 1 d .
H17A H 0.1186 0.0780 -0.6988 0.043 Uiso 1 1 calc R
C18 C 0.00542(13) -0.05314(13) -0.63863(10) 0.0297(2) Uani 1 1 d .
H18A H 0.0654 -0.0486 -0.5680 0.036 Uiso 1 1 calc R
N1 N -0.31780(11) -0.72515(9) -0.60158(8) 0.02581(19) Uani 1 1 d .
N2 N -0.34612(11) -0.68018(9) -0.44613(8) 0.0266(2) Uani 1 1 d .
C19 C -0.31107(13) -0.76971(11) -0.50529(10) 0.0270(2) Uani 1 1 d .
H19A H -0.2854 -0.8521 -0.4825 0.032 Uiso 1 1 calc R
C20 C -0.37770(13) -0.57454(11) -0.50682(10) 0.0274(2) Uani 1 1 d .
H20A H -0.4065 -0.4967 -0.4846 0.033 Uiso 1 1 calc R
C21 C -0.35995(14) -0.60275(11) -0.60424(10) 0.0273(2) Uani 1 1 d .
H21A H -0.3739 -0.5484 -0.6633 0.033 Uiso 1 1 calc R
C22 C -0.29335(14) -0.79725(13) -0.69191(11) 0.0323(3) Uani 1 1 d .
H22A H -0.2238 -0.8657 -0.6648 0.039 Uiso 1 1 calc R
H22B H -0.2478 -0.7433 -0.7364 0.039 Uiso 1 1 calc R
C23 C -0.43886(17) -0.85077(13) -0.76025(12) 0.0366(3) Uani 1 1 d .
H23A H -0.4161 -0.9040 -0.8159 0.044 Uiso 1 1 calc R
H23B H -0.4842 -0.9037 -0.7150 0.044 Uiso 1 1 calc R
C24 C -0.55062(15) -0.75366(13) -0.81297(11) 0.0345(3) Uani 1 1 d .
H24A H -0.5033 -0.6956 -0.8532 0.041 Uiso 1 1 calc R
H24B H -0.5823 -0.7058 -0.7577 0.041 Uiso 1 1 calc R
C25 C -0.68586(18) -0.81176(19) -0.88806(14) 0.0468(4) Uani 1 1 d .
H25A H -0.7552 -0.7465 -0.9208 0.070 Uiso 1 1 calc R
H25B H -0.7342 -0.8679 -0.8482 0.070 Uiso 1 1 calc R
H25C H -0.6550 -0.8582 -0.9435 0.070 Uiso 1 1 calc R
C26 C -0.34961(16) -0.69268(15) -0.33478(11) 0.0376(3) Uani 1 1 d .
H26A H -0.3220 -0.7773 -0.3107 0.056 Uiso 1 1 calc R
H26B H -0.4496 -0.6749 -0.3277 0.056 Uiso 1 1 calc R
H26C H -0.2796 -0.6342 -0.2914 0.056 Uiso 1 1 calc R

loop_
_atom_site_aniso_label
_atom_site_aniso_U_11
_atom_site_aniso_U_22
_atom_site_aniso_U_33
_atom_site_aniso_U_23
_atom_site_aniso_U_13
_atom_site_aniso_U_12
O1 0.0224(4) 0.0264(4) 0.0300(4) -0.0039(3) 0.0067(3) 0.0024(3)
O2 0.0231(4) 0.0445(5) 0.0411(5) -0.0071(4) 0.0054(4) -0.0023(4)
O3 0.0247(4) 0.0269(4) 0.0217(4) -0.0049(3) 0.0024(3) 0.0053(3)
O4 0.0279(4) 0.0238(4) 0.0265(4) 0.0025(3) 0.0074(3) -0.0005(3)
O5 0.0304(4) 0.0231(4) 0.0517(6) -0.0031(4) 0.0128(4) -0.0035(3)
O6 0.0310(4) 0.0185(3) 0.0213(3) -0.0020(3) 0.0069(3) -0.0002(3)
B1 0.0226(5) 0.0205(5) 0.0230(5) -0.0004(4) 0.0070(4) 0.0013(4)
C1 0.0232(5) 0.0271(5) 0.0278(5) 0.0011(4) 0.0081(4) -0.0003(4)
C2 0.0224(5) 0.0223(5) 0.0232(5) -0.0020(4) 0.0044(4) -0.0013(4)
C3 0.0258(5) 0.0324(6) 0.0226(5) 0.0006(4) 0.0038(4) 0.0046(4)
C4 0.0252(5) 0.0309(5) 0.0187(4) 0.0008(4) 0.0048(4) 0.0010(4)
C5 0.0266(6) 0.0355(6) 0.0301(6) -0.0056(5) 0.0041(4) -0.0028(5)
C6 0.0376(7) 0.0383(7) 0.0349(7) -0.0116(6) 0.0056(5) 0.0043(5)
C7 0.0302(6) 0.0563(9) 0.0304(6) -0.0044(6) 0.0075(5) 0.0097(6)
C8 0.0241(6) 0.0557(8) 0.0301(6) 0.0001(6) 0.0068(5) -0.0043(5)
C9 0.0289(6) 0.0344(6) 0.0251(5) -0.0003(5) 0.0062(4) -0.0060(5)
C10 0.0215(5) 0.0225(5) 0.0327(6) -0.0004(4) 0.0079(4) 0.0026(4)
C11 0.0222(5) 0.0211(5) 0.0243(5) -0.0027(4) 0.0040(4) 0.0018(4)
C12 0.0320(6) 0.0233(5) 0.0299(5) -0.0038(4) 0.0093(4) 0.0052(4)
C13 0.0246(5) 0.0271(5) 0.0244(5) -0.0048(4) 0.0059(4) 0.0065(4)
C14 0.0287(6) 0.0336(6) 0.0274(5) -0.0083(5) 0.0031(4) 0.0025(5)
C15 0.0354(7) 0.0445(7) 0.0248(6) -0.0032(5) 0.0034(5) 0.0061(6)
C16 0.0398(7) 0.0440(8) 0.0326(6) 0.0027(6) 0.0145(5) 0.0050(6)
C17 0.0301(6) 0.0435(7) 0.0367(7) -0.0059(6) 0.0129(5) -0.0042(5)
C18 0.0210(5) 0.0394(6) 0.0272(5) -0.0059(5) 0.0032(4) 0.0024(5)
N1 0.0219(4) 0.0217(4) 0.0332(5) -0.0007(4) 0.0058(4) 0.0006(3)
N2 0.0225(4) 0.0245(5) 0.0305(5) 0.0016(4) 0.0022(4) 0.0014(3)
C19 0.0215(5) 0.0223(5) 0.0349(6) 0.0035(4) 0.0030(4) 0.0022(4)
C20 0.0245(5) 0.0202(5) 0.0353(6) -0.0002(4) 0.0035(4) 0.0016(4)
C21 0.0262(5) 0.0194(5) 0.0354(6) 0.0017(4) 0.0059(4) -0.0002(4)
C22 0.0291(6) 0.0294(6) 0.0394(7) -0.0066(5) 0.0106(5) 0.0043(5)
C23 0.0367(7) 0.0311(6) 0.0428(7) -0.0062(6) 0.0117(6) 0.0021(5)
C24 0.0329(6) 0.0370(7) 0.0345(6) -0.0025(5) 0.0102(5) 0.0006(5)
C25 0.0352(7) 0.0629(10) 0.0408(8) -0.0106(7) 0.0067(6) -0.0075(7)
C26 0.0364(7) 0.0431(8) 0.0322(6) 0.0057(6) 0.0067(5) 0.0084(6)

loop_
_atom_type_symbol
_atom_type_description
_atom_type_scat_dispersion_real
_atom_type_scat_dispersion_imag
_atom_type_scat_source
C C 0.0033 0.0016 'International Tables Vol C Tables 4.2.6.8 and 6.1.1.4'
H H 0.0000 0.0000 'International Tables Vol C Tables 4.2.6.8 and 6.1.1.4'
B B 0.0013 0.0007 'International Tables Vol C Tables 4.2.6.8 and 6.1.1.4'
N N 0.0061 0.0033 'International Tables Vol C Tables 4.2.6.8 and 6.1.1.4'
O O 0.0106 0.0060 'International Tables Vol C Tables 4.2.6.8 and 6.1.1.4'

loop_
_geom_angle_atom_site_label_1
_geom_angle_atom_site_label_2
_geom_angle_atom_site_label_3
_geom_angle
C1 O1 B1 109.75(9)
C2 O3 B1 109.72(8)
C10 O4 B1 109.78(9)
C11 O6 B1 109.50(9)
O3 B1 O6 112.59(9)
O3 B1 O1 105.15(9)
O6 B1 O1 113.21(9)
O3 B1 O4 113.08(9)
O6 B1 O4 104.68(9)
O1 B1 O4 108.25(9)
O2 C1 O1 124.59(11)
O2 C1 C2 126.16(12)
O1 C1 C2 109.25(9)
O3 C2 C1 105.05(9)
O3 C2 C3 111.94(9)
C1 C2 C3 111.40(9)
O3 C2 H2A 109.4
C1 C2 H2A 109.4
C3 C2 H2A 109.4
C4 C3 C2 111.03(9)
C4 C3 H3A 109.4
C2 C3 H3A 109.4
C4 C3 H3B 109.4
C2 C3 H3B 109.4
H3A C3 H3B 108.0
C5 C4 C9 118.82(12)
C5 C4 C3 120.32(11)
C9 C4 C3 120.82(11)
C4 C5 C6 120.51(12)
C4 C5 H5A 119.7
C6 C5 H5A 119.7
C7 C6 C5 120.24(13)
C7 C6 H6A 119.9
C5 C6 H6A 119.9
C8 C7 C6 119.84(13)
C8 C7 H7A 120.1
C6 C7 H7A 120.1
C7 C8 C9 119.86(13)
C7 C8 H8A 120.1
C9 C8 H8A 120.1
C4 C9 C8 120.74(13)
C4 C9 H9A 119.6
C8 C9 H9A 119.6
O5 C10 O4 125.29(12)
O5 C10 C11 125.53(12)
O4 C10 C11 109.16(10)
O6 C11 C10 104.95(9)
O6 C11 C12 111.81(9)
C10 C11 C12 110.94(9)
O6 C11 H11A 109.7
C10 C11 H11A 109.7
C12 C11 H11A 109.7
C13 C12 C11 110.37(9)
C13 C12 H12A 109.6
C11 C12 H12A 109.6
C13 C12 H12B 109.6
C11 C12 H12B 109.6
H12A C12 H12B 108.1
C18 C13 C14 118.54(12)
C18 C13 C12 120.51(11)
C14 C13 C12 120.87(12)
C15 C14 C13 120.66(13)
C15 C14 H14A 119.7
C13 C14 H14A 119.7
C16 C15 C14 120.04(12)
C16 C15 H15A 120.0
C14 C15 H15A 120.0
C15 C16 C17 119.94(13)
C15 C16 H16A 120.0
C17 C16 H16A 120.0
C16 C17 C18 119.73(13)
C16 C17 H17A 120.1
C18 C17 H17A 120.1
C17 C18 C13 121.09(12)
C17 C18 H18A 119.5
C13 C18 H18A 119.5
C19 N1 C21 108.47(11)
C19 N1 C22 125.46(11)
C21 N1 C22 125.97(11)
C19 N2 C20 108.64(10)
C19 N2 C26 125.25(11)
C20 N2 C26 126.11(11)
N2 C19 N1 108.84(10)
N2 C19 H19A 125.6
N1 C19 H19A 125.6
C21 C20 N2 106.95(10)
C21 C20 H20A 126.5
N2 C20 H20A 126.5
C20 C21 N1 107.10(11)
C20 C21 H21A 126.4
N1 C21 H21A 126.4
N1 C22 C23 111.60(10)
N1 C22 H22A 109.3
C23 C22 H22A 109.3
N1 C22 H22B 109.3
C23 C22 H22B 109.3
H22A C22 H22B 108.0
C24 C23 C22 114.15(12)
C24 C23 H23A 108.7
C22 C23 H23A 108.7
C24 C23 H23B 108.7
C22 C23 H23B 108.7
H23A C23 H23B 107.6
C23 C24 C25 111.72(13)
C23 C24 H24A 109.3
C25 C24 H24A 109.3
C23 C24 H24B 109.3
C25 C24 H24B 109.3
H24A C24 H24B 107.9
C24 C25 H25A 109.5
C24 C25 H25B 109.5
H25A C25 H25B 109.5
C24 C25 H25C 109.5
H25A C25 H25C 109.5
H25B C25 H25C 109.5
N2 C26 H26A 109.5
N2 C26 H26B 109.5
H26A C26 H26B 109.5
N2 C26 H26C 109.5
H26A C26 H26C 109.5
H26B C26 H26C 109.5

loop_
_geom_bond_atom_site_label_1
_geom_bond_atom_site_label_2
_geom_bond_distance
O1 C1 1.3204(15)
O1 B1 1.5049(15)
O2 C1 1.2087(15)
O3 C2 1.4147(13)
O3 B1 1.4368(14)
O4 C10 1.3143(15)
O4 B1 1.5058(15)
O5 C10 1.2117(15)
O6 C11 1.4060(13)
O6 B1 1.4420(15)
C1 C2 1.5252(16)
C2 C3 1.5270(16)
C2 H2A 1.0000
C3 C4 1.5117(17)
C3 H3A 0.9900
C3 H3B 0.9900
C4 C5 1.3887(18)
C4 C9 1.3916(17)
C5 C6 1.3931(19)
C5 H5A 0.9500
C6 C7 1.385(2)
C6 H6A 0.9500
C7 C8 1.383(2)
C7 H7A 0.9500
C8 C9 1.396(2)
C8 H8A 0.9500
C9 H9A 0.9500
C10 C11 1.5226(16)
C11 C12 1.5419(16)
C11 H11A 1.0000
C12 C13 1.5043(18)
C12 H12A 0.9900
C12 H12B 0.9900
C13 C18 1.3911(18)
C13 C14 1.3949(17)
C14 C15 1.393(2)
C14 H14A 0.9500
C15 C16 1.385(2)
C15 H15A 0.9500
C16 C17 1.389(2)
C16 H16A 0.9500
C17 C18 1.390(2)
C17 H17A 0.9500
C18 H18A 0.9500
N1 C19 1.3298(16)
N1 C21 1.3784(15)
N1 C22 1.4758(16)
N2 C19 1.3283(16)
N2 C20 1.3778(15)
N2 C26 1.4647(17)
C19 H19A 0.9500
C20 C21 1.3548(18)
C20 H20A 0.9500
C21 H21A 0.9500
C22 C23 1.538(2)
C22 H22A 0.9900
C22 H22B 0.9900
C23 C24 1.518(2)
C23 H23A 0.9900
C23 H23B 0.9900
C24 C25 1.525(2)
C24 H24A 0.9900
C24 H24B 0.9900
C25 H25A 0.9800
C25 H25B 0.9800
C25 H25C 0.9800
C26 H26A 0.9800
C26 H26B 0.9800
C26 H26C 0.9800

loop_
_geom_torsion_atom_site_label_1
_geom_torsion_atom_site_label_2
_geom_torsion_atom_site_label_3
_geom_torsion_atom_site_label_4
_geom_torsion
C2 O3 B1 O6 -133.70(10)
C2 O3 B1 O1 -10.00(12)
C2 O3 B1 O4 107.90(10)
C11 O6 B1 O3 -135.22(9)
C11 O6 B1 O1 105.69(10)
C11 O6 B1 O4 -12.00(11)
C1 O1 B1 O3 5.42(12)
C1 O1 B1 O6 128.73(10)
C1 O1 B1 O4 -115.70(10)
C10 O4 B1 O3 127.44(10)
C10 O4 B1 O6 4.54(11)
C10 O4 B1 O1 -116.48(10)
B1 O1 C1 O2 -179.34(12)
B1 O1 C1 C2 0.92(13)
B1 O3 C2 C1 10.46(12)
B1 O3 C2 C3 -110.58(10)
O2 C1 C2 O3 173.24(12)
O1 C1 C2 O3 -7.02(12)
O2 C1 C2 C3 -65.36(16)
O1 C1 C2 C3 114.37(11)
O3 C2 C3 C4 -59.84(13)
C1 C2 C3 C4 -177.13(10)
C2 C3 C4 C5 -87.34(13)
C2 C3 C4 C9 90.31(14)
C9 C4 C5 C6 0.18(19)
C3 C4 C5 C6 177.88(12)
C4 C5 C6 C7 -0.5(2)
C5 C6 C7 C8 0.4(2)
C6 C7 C8 C9 -0.1(2)
C5 C4 C9 C8 0.16(18)
C3 C4 C9 C8 -177.52(11)
C7 C8 C9 C4 -0.2(2)
B1 O4 C10 O5 -176.91(11)
B1 O4 C10 C11 4.07(12)
B1 O6 C11 C10 14.22(11)
B1 O6 C11 C12 -106.13(10)
O5 C10 C11 O6 169.58(11)
O4 C10 C11 O6 -11.41(11)
O5 C10 C11 C12 -69.50(15)
O4 C10 C11 C12 109.52(11)
O6 C11 C12 C13 -58.74(13)
C10 C11 C12 C13 -175.53(10)
C11 C12 C13 C18 82.82(13)
C11 C12 C13 C14 -94.09(13)
C18 C13 C14 C15 0.09(18)
C12 C13 C14 C15 177.06(11)
C13 C14 C15 C16 0.0(2)
C14 C15 C16 C17 0.3(2)
C15 C16 C17 C18 -0.7(2)
C16 C17 C18 C13 0.8(2)
C14 C13 C18 C17 -0.48(18)
C12 C13 C18 C17 -177.46(12)
C20 N2 C19 N1 0.51(13)
C26 N2 C19 N1 -179.25(11)
C21 N1 C19 N2 -0.51(13)
C22 N1 C19 N2 -176.97(10)
C19 N2 C20 C21 -0.31(14)
C26 N2 C20 C21 179.45(12)
N2 C20 C21 N1 0.00(13)
C19 N1 C21 C20 0.31(13)
C22 N1 C21 C20 176.75(11)
C19 N1 C22 C23 91.59(15)
C21 N1 C22 C23 -84.27(15)
N1 C22 C23 C24 63.24(16)
C22 C23 C24 C25 174.36(13)
